data_2015675
loop_
_publ_author_name
'Nicholas F. Stephens'
'Philip Lightfoot'

_publ_section_title
;
 Ammonium scandium tetrafluoride
;
_journal_coeditor_code BC3020
_journal_issue 12
_journal_name_full 'Acta Crystallographica Section C'
_journal_page_first i103
_journal_page_last i105
_journal_paper_doi 10.1107/S0108270106044520
_journal_volume 62
_journal_year 2006
_chemical_formula_iupac 'N H4 Sc F4'
_chemical_formula_moiety 'H4 N +, F4 Sc -'
_chemical_formula_sum 'F4 H4 N Sc'
_chemical_formula_weight 139.00
_chemical_name_systematic
;
Ammonium scandium tetrafluoride
;
_space_group_IT_number 62
_symmetry_cell_setting orthorhombic
_symmetry_space_group_name_Hall '-P 2n 2a'
_symmetry_space_group_name_H-M 'P m c n'
_atom_sites_solution_hydrogens geom
_atom_sites_solution_primary direct
_atom_sites_solution_secondary difmap
_audit_creation_method SHELXL-97
_cell_angle_alpha 90.00
_cell_angle_beta 90.00
_cell_angle_gamma 90.00
_cell_formula_units_Z 8
_cell_length_a 7.862(2)
_cell_length_b 8.088(2)
_cell_length_c 13.503(4)
_cell_measurement_reflns_used 120
_cell_measurement_temperature 93(2)
_cell_measurement_theta_max 25.35
_cell_measurement_theta_min 2.52
_cell_volume 858.6(4)
_computing_cell_refinement CrystalClear
_computing_data_collection 'CrystalClear (Rigaku/MSC, 2005)'
_computing_data_reduction CrystalClear
_computing_molecular_graphics 'DIAMOND (Brandenburg, 2001)'
_computing_publication_material SHELXL97
_computing_structure_refinement 'SHELXL97 (Sheldrick, 1997)'
_computing_structure_solution 'SHELXS97 (Sheldrick, 1997)'
_diffrn_ambient_temperature 93(2)
_diffrn_detector_area_resol_mean 14.6306
_diffrn_measured_fraction_theta_full 1.000
_diffrn_measured_fraction_theta_max 1.000
_diffrn_measurement_device_type 'Rigaku/MSC CCD area-detector'
_diffrn_measurement_method \w
_diffrn_radiation_monochromator confocal
_diffrn_radiation_source 'rotating anode'
_diffrn_radiation_type MoK\a
_diffrn_radiation_wavelength 0.71073
_diffrn_reflns_av_R_equivalents 0.0259
_diffrn_reflns_av_sigmaI/netI 0.0181
_diffrn_reflns_limit_h_max 8
_diffrn_reflns_limit_h_min -9
_diffrn_reflns_limit_k_max 9
_diffrn_reflns_limit_k_min -8
_diffrn_reflns_limit_l_max 16
_diffrn_reflns_limit_l_min -16
_diffrn_reflns_number 5191
_diffrn_reflns_theta_full 25.32
_diffrn_reflns_theta_max 25.32
_diffrn_reflns_theta_min 2.94
_diffrn_standards_decay_% 0
_exptl_absorpt_coefficient_mu 1.666
_exptl_absorpt_correction_T_max 0.9700
_exptl_absorpt_correction_T_min 0.8245
_exptl_absorpt_correction_type multi-scan
_exptl_absorpt_process_details '(SADABS; Bruker, 1999)'
_exptl_crystal_colour colorless
_exptl_crystal_density_diffrn 2.151
_exptl_crystal_density_method 'not measured'
_exptl_crystal_description prism
_exptl_crystal_F_000 544
_exptl_crystal_size_max 0.10
_exptl_crystal_size_mid 0.03
_exptl_crystal_size_min 0.02
_refine_diff_density_max 0.396
_refine_diff_density_min -0.398
_refine_ls_extinction_method none
_refine_ls_goodness_of_fit_ref 1.114
_refine_ls_hydrogen_treatment refxyz
_refine_ls_matrix_type full
_refine_ls_number_parameters 75
_refine_ls_number_reflns 847
_refine_ls_number_restraints 0
_refine_ls_restrained_S_all 1.114
_refine_ls_R_factor_all 0.0435
_refine_ls_R_factor_gt 0.0281
_refine_ls_shift/su_max 0.005
_refine_ls_shift/su_mean 0.001
_refine_ls_structure_factor_coef Fsqd
_refine_ls_weighting_details 'calc w=1/[\s^2^(Fo^2^)+(0.0519P)^2^+0.1485P] where P=(Fo^2^+2Fc^2^)/3'
_refine_ls_weighting_scheme calc
_refine_ls_wR_factor_gt 0.0908
_refine_ls_wR_factor_ref 0.1022
_reflns_number_gt 587
_reflns_number_total 847
_reflns_threshold_expression I>2\s(I)
_cod_data_source_file bc3020.cif
_cod_data_source_block I
_cod_depositor_comments
;
The following automatic conversions were performed:

'_chemical_melting_point' value 'not measured' was changed to '?' -
the value is undefined or not given.

Automatic conversion script
Id: cif_fix_values 1646 2011-03-28 12:23:43Z adriana 

The following automatic conversions were performed:

'_chemical_melting_point' value 'not measured' was changed to '?' -
the value is undefined or not given.

Automatic conversion script
Id: cif_fix_values 1715 2011-07-08 13:25:40Z adriana 
;
_cod_database_code 2015675
_cod_database_fobs_code 2015675

loop_
_symmetry_equiv_pos_as_xyz
'x, y, z'
'-x+1/2, -y+1/2, z+1/2'
'x+1/2, -y, -z'
'-x, y+1/2, -z+1/2'
'-x, -y, -z'
'x-1/2, y-1/2, -z-1/2'
'-x-1/2, y, z'
'x, -y-1/2, z-1/2'

loop_
_atom_site_type_symbol
_atom_site_label
_atom_site_fract_x
_atom_site_fract_y
_atom_site_fract_z
_atom_site_U_iso_or_equiv
_atom_site_adp_type
_atom_site_calc_flag
_atom_site_refinement_flags
_atom_site_occupancy
Sc Sc1 -0.00011(3) 0.87501(8) 0.25037(2) 0.0052(3) Uani d . 1
F F1 -0.2500 0.9003(2) 0.28413(13) 0.0112(5) Uani d S 1
F F2 -0.05123(18) 0.87620(18) 0.10600(8) 0.0120(3) Uani d . 1
F F3 0.05074(18) 0.87219(18) 0.39488(8) 0.0120(3) Uani d . 1
F F4 0.2500 0.8499(2) 0.21704(13) 0.0118(5) Uani d S 1
F F5 -0.02582(19) 0.6250(2) 0.25142(7) 0.0134(4) Uani d . 1
N N1 0.2500 0.8765(5) -0.0095(2) 0.0105(6) Uani d S 1
N N2 -0.2500 0.8760(5) 0.5110(2) 0.0118(6) Uani d S 1
H H1 0.163(3) 0.851(3) 0.0327(19) 0.018 Uiso d . 1
H H2 0.2500 0.779(5) -0.051(3) 0.018 Uiso d S 1
H H3 0.2500 0.977(5) -0.031(3) 0.018 Uiso d S 1
H H4 -0.2500 0.974(5) 0.531(3) 0.018 Uiso d S 1
H H5 -0.160(3) 0.847(3) 0.4696(19) 0.018 Uiso d . 1
H H6 -0.2500 0.775(5) 0.553(3) 0.018 Uiso d S 1

loop_
_atom_site_aniso_label
_atom_site_aniso_U_11
_atom_site_aniso_U_22
_atom_site_aniso_U_33
_atom_site_aniso_U_12
_atom_site_aniso_U_13
_atom_site_aniso_U_23
Sc1 0.0039(4) 0.0042(4) 0.0074(4) 0.00004(11) -0.00071(12) -0.00001(11)
F1 0.0058(8) 0.0155(11) 0.0122(10) 0.000 0.000 -0.0013(7)
F2 0.0118(7) 0.0155(7) 0.0088(7) -0.0003(7) -0.0023(5) -0.0033(7)
F3 0.0120(7) 0.0161(7) 0.0081(7) 0.0005(7) -0.0022(5) 0.0035(7)
F4 0.0047(8) 0.0178(11) 0.0129(10) 0.000 0.000 -0.0006(8)
F5 0.0156(6) 0.0043(8) 0.0204(10) 0.0005(6) 0.0004(4) -0.0001(4)
N1 0.0131(13) 0.0107(15) 0.0076(14) 0.000 0.000 0.0025(17)
N2 0.0138(14) 0.0090(14) 0.0126(14) 0.000 0.000 -0.0041(17)

loop_
_atom_type_symbol
_atom_type_description
_atom_type_scat_dispersion_real
_atom_type_scat_dispersion_imag
_atom_type_scat_source
C C 0.0033 0.0016 'International Tables Vol C Tables 4.2.6.8 and 6.1.1.4'
H H 0.0000 0.0000 'International Tables Vol C Tables 4.2.6.8 and 6.1.1.4'
N N 0.0061 0.0033 'International Tables Vol C Tables 4.2.6.8 and 6.1.1.4'
O O 0.0106 0.0060 'International Tables Vol C Tables 4.2.6.8 and 6.1.1.4'
F F 0.0171 0.0103 'International Tables Vol C Tables 4.2.6.8 and 6.1.1.4'
Sc Sc 0.2519 0.3716 'International Tables Vol C Tables 4.2.6.8 and 6.1.1.4'

loop_
_geom_angle_atom_site_label_1
_geom_angle_atom_site_label_2
_geom_angle_atom_site_label_3
_geom_angle_site_symmetry_1
_geom_angle_site_symmetry_3
_geom_angle
_geom_angle_publ_flag
F2 Sc1 F3 . . 179.61(9) yes
F2 Sc1 F1 . . 91.38(6) ?
F3 Sc1 F1 . . 88.59(6) ?
F2 Sc1 F4 . . 88.79(6) ?
F3 Sc1 F4 . . 91.24(6) ?
F1 Sc1 F4 . . 179.82(7) yes
F2 Sc1 F5 . 4 90.22(6) ?
F3 Sc1 F5 . 4 90.17(6) ?
F1 Sc1 F5 . 4 89.97(7) ?
F4 Sc1 F5 . 4 89.97(7) ?
F2 Sc1 F5 . . 89.52(6) ?
F3 Sc1 F5 . . 90.10(6) ?
F1 Sc1 F5 . . 90.14(7) ?
F4 Sc1 F5 . . 89.92(7) ?
F5 Sc1 F5 4 . 179.713(18) yes
Sc1 F1 Sc1 7 . 151.46(10) yes
Sc1 F4 Sc1 7_655 . 151.82(10) yes
Sc1 F5 Sc1 4_545 . 168.48(8) yes
H1 N1 H2 . . 100(2) ?
H1 N1 H3 . . 115(2) ?
H2 N1 H3 . . 125(3) ?
H4 N2 H5 . . 116(2) ?
H4 N2 H6 . . 126(3) ?
H5 N2 H6 . . 98(2) ?

loop_
_geom_bond_atom_site_label_1
_geom_bond_atom_site_label_2
_geom_bond_site_symmetry_2
_geom_bond_distance
_geom_bond_publ_flag
Sc1 F2 . 1.9904(12) yes
Sc1 F3 . 1.9919(12) yes
Sc1 F1 . 2.0272(7) yes
Sc1 F4 . 2.0273(7) yes
Sc1 F5 4 2.0320(19) yes
Sc1 F5 . 2.0325(19) yes
F1 Sc1 7 2.0272(7) ?
F4 Sc1 7_655 2.0273(7) ?
F5 Sc1 4_545 2.0320(19) ?
N1 H1 . 0.91(3) ?
N1 H2 . 0.97(4) ?
N1 H3 . 0.86(4) ?
N2 H4 . 0.84(4) ?
N2 H5 . 0.93(3) ?
N2 H6 . 0.99(4) ?

loop_
_geom_hbond_atom_site_label_D
_geom_hbond_atom_site_label_H
_geom_hbond_atom_site_label_A
_geom_hbond_site_symmetry_A
_geom_hbond_distance_DH
_geom_hbond_distance_HA
_geom_hbond_distance_DA
_geom_hbond_angle_DHA
N1 H1 F2 . 0.91(3) 1.97(3) 2.836(2) 159(2)
N1 H2 F3 2_564 0.97(4) 2.11(3) 2.858(3) 132.0(9)
N1 H3 F2 3_575 0.86(4) 2.21(3) 2.853(3) 131.3(14)
N2 H4 F3 3_476 0.84(4) 2.24(3) 2.867(3) 132.1(14)
N2 H5 F3 . 0.93(3) 1.95(3) 2.837(2) 158(2)
N2 H6 F2 2_465 0.99(4) 2.11(3) 2.872(4) 132.1(9)
